data_7213323
loop_
_publ_author_name
'Lomas, John S.'
'Vauthier, Edouard'
'Vaissermann, Jacqueline'

_publ_contact_author
;
'John S. Lomas
Institut de Topologie et de Dynamique des Systemes
Universite de Paris 7, associe au CNRS, 
1 rue Guy de la Brosse, 75005 Paris, France'
;
_publ_section_title
;
 Trifluoroacetylation and ionic hydrogenation of
 [2-(3-alkoxythienyl)]di(1-adamantyl)methanols&#x200A;&#x2020;
;
_journal_issue 7
_journal_name_full 'Journal of the Chemical Society, Perkin Transactions 2'
_journal_page_first 1399
_journal_paper_doi 10.1039/b002186p
_journal_year 2000
_chemical_compound_source
;
laboratory synthesis, crystallized from hexane
;
_chemical_formula_moiety ' C26 H36 S1 O2 '
_chemical_formula_sum 'C26 H36 O2 S'
_chemical_formula_weight 412.63
_chemical_melting_point 440.15
_chemical_name_systematic
;
anti-[2-(3-methoxythienyl)]di(1-adamantyl)methanol
;
_space_group_IT_number 2
_symmetry_cell_setting triclinic
_symmetry_space_group_name_Hall '-P 1'
_symmetry_space_group_name_H-M 'P -1'
_atom_sites_solution_hydrogens difmap
_atom_sites_solution_primary direct
_audit_creation_date 99-03-12
_audit_creation_method CRYSTALS
_cell_angle_alpha 70.85(2)
_cell_angle_beta 86.12(3)
_cell_angle_gamma 79.57(3)
_cell_formula_units_Z 2
_cell_length_a 6.804(3)
_cell_length_b 11.122(2)
_cell_length_c 15.139(2)
_cell_measurement_reflns_used 25
_cell_measurement_temperature 295
_cell_measurement_theta_max 15.2
_cell_measurement_theta_min 14.9
_cell_volume 1064.3(6)
_computing_cell_refinement 'CAD-4 software (Enraf-Nonius, 1989)'
_computing_data_collection 'CAD-4 software (Enraf-Nonius, 1989)'
_computing_data_reduction
;
RC93 (Watkin, D.J., Prout, C.K., Lilley, P.M.deQ. 1994)
;
_computing_molecular_graphics
;
 CAMERON (Watkin, Prout & Pearce,  1996)
;
_computing_publication_material
;
CRYSTALS Issue 10 (Watkin, Prout, Carruthers & Betteridge, 1996)
;
_computing_structure_refinement
;
CRYSTALS Issue 10 (Watkin, Prout, Carruthers & Betteridge, 1996)
;
_diffrn_ambient_temperature 295
_diffrn_measurement_device 'Enraf-Nonius CAD4'
_diffrn_measurement_method 2\q/\w
_diffrn_radiation_monochromator graphite
_diffrn_radiation_type 'Mo K\a'
_diffrn_radiation_wavelength 0.71069
_diffrn_reflns_av_R_equivalents 0.01
_diffrn_reflns_limit_h_max 9
_diffrn_reflns_limit_h_min 0
_diffrn_reflns_limit_k_max 15
_diffrn_reflns_limit_k_min -15
_diffrn_reflns_limit_l_max 21
_diffrn_reflns_limit_l_min -21
_diffrn_reflns_number 6690
_diffrn_reflns_theta_max 30
_diffrn_reflns_theta_min 1
_diffrn_standards_decay_% 4.39
_diffrn_standards_interval_time 3600s
_diffrn_standards_number 2
_exptl_absorpt_coefficient_mu 0.16
_exptl_absorpt_correction_type none
_exptl_crystal_colour ' colourless '
_exptl_crystal_density_diffrn 1.29
_exptl_crystal_description ' prism '
_exptl_crystal_F_000 448.31
_exptl_crystal_size_max 0.60
_exptl_crystal_size_mid 0.56
_exptl_crystal_size_min 0.44
_refine_diff_density_max 0.30
_refine_diff_density_min -0.25
_refine_ls_extinction_method None
_refine_ls_goodness_of_fit_obs 1.0703
_refine_ls_hydrogen_treatment
;
 one overall isotropic thermal parameter refined
;
_refine_ls_matrix_type full
_refine_ls_number_parameters 263
_refine_ls_number_reflns 4203
_refine_ls_R_factor_obs 0.0429
_refine_ls_shift/esd_max 0.852176
_refine_ls_structure_factor_coef F
_refine_ls_weighting_scheme
;
 Chebychev polynomial (Carruthers & Watkin, 1979)
;
_refine_ls_wR_factor_obs 0.0525
_reflns_limit_h_max 9
_reflns_limit_h_min -9
_reflns_limit_k_max 15
_reflns_limit_k_min -14
_reflns_limit_l_max 21
_reflns_limit_l_min 0
_reflns_number_observed 4203
_reflns_number_total 6203
_reflns_observed_criterion >3.00\s(I)
_cod_data_source_file b002186psup1.cif
_cod_data_source_block CRYSTALS_cif
_cod_depositor_comments
;
The following automatic conversions were performed:

'_cell_measurement_temperature' value '295K' was changed to '295' -
the value should be numeric and without a unit
designator.

'_diffrn_ambient_temperature' value '295K' was changed
to '295' - the value should be numeric and without a unit
designator.

'_chemical_melting_point' value '167 C' was changed to
'440.15' - it was converted from degrees Celsius(C) to
Kelvins(K).

'_symmetry_cell_setting' value 'Triclinic ' changed to
'triclinic' according to
/home/saulius/struct/CIF-dictionaries/cif_core.dic dictionary named
'cif_core.dic' version 2.4.2 from 2011-04-26.

Automatic conversion script
Id: cif_fix_values 1891 2012-01-12 08:04:46Z andrius 

The following automatic conversions were performed:

'_atom_sites_solution_primary' value 'Direct_Methods' was changed to
'direct'.

'_atom_sites_solution_hydrogens' value 'Difference Fourier map' was
changed to 'difmap'.

Automatic conversion script
Id: cif_fix_values 6452 2018-10-05 10:23:21Z andrius 
;
_cod_original_sg_symbol_H-M 'P -1 '
_cod_original_formula_sum ' C26 H36 S1 O2 '
_cod_database_code 7213323

loop_
_symmetry_equiv_pos_as_xyz
x,y,z
-x,-y,-z

loop_
_atom_site_aniso_label
_atom_site_aniso_U_11
_atom_site_aniso_U_22
_atom_site_aniso_U_33
_atom_site_aniso_U_23
_atom_site_aniso_U_13
_atom_site_aniso_U_12
S1 0.0280(2) 0.0895(3) 0.0462(2) -0.0303(2) 0.0079(1) -0.0256(2)
O1 0.0516(7) 0.122(1) 0.0401(6) -0.0437(7) 0.0086(5) -0.0417(7)
O11 0.0223(4) 0.0654(7) 0.0384(5) -0.0260(5) 0.0002(3) -0.0149(4)
C2 0.0226(5) 0.0433(7) 0.0307(6) -0.0132(5) 0.0009(4) -0.0079(5)
C3 0.0313(6) 0.0464(8) 0.0306(6) -0.0133(5) 0.0010(5) -0.0082(5)
C4 0.0425(7) 0.061(1) 0.0315(6) -0.0138(6) 0.0087(6) -0.0115(7)
C5 0.0354(7) 0.065(1) 0.0447(8) -0.0146(7) 0.0147(6) -0.0149(7)
C6 0.065(1) 0.060(1) 0.0341(7) -0.0202(7) -0.0036(7) -0.0162(8)
C10 0.0210(5) 0.0422(7) 0.0297(5) -0.0157(5) -0.0004(4) -0.0087(4)
C101 0.0250(5) 0.0391(7) 0.0297(5) -0.0127(5) 0.0002(4) -0.0073(5)
C102 0.0329(6) 0.0446(8) 0.0444(7) -0.0182(6) 0.0102(5) -0.0095(6)
C103 0.0403(7) 0.0505(9) 0.0555(9) -0.0237(7) 0.0149(7) -0.0060(6)
C104 0.0390(8) 0.0518(9) 0.065(1) -0.0208(8) 0.0001(7) 0.0036(7)
C105 0.0470(8) 0.0419(8) 0.0444(8) -0.0083(6) -0.0023(6) -0.0018(6)
C106 0.0522(9) 0.0408(8) 0.0564(9) -0.0142(7) 0.0029(7) -0.0122(7)
C107 0.0478(8) 0.0431(8) 0.0502(8) -0.0219(7) -0.0054(7) -0.0083(6)
C108 0.0348(6) 0.0428(7) 0.0413(7) -0.0187(6) -0.0071(5) -0.0061(5)
C109 0.0367(6) 0.0459(8) 0.0330(6) -0.0105(6) -0.0026(5) -0.0059(6)
C110 0.063(1) 0.0465(9) 0.0469(8) -0.0235(7) 0.0061(7) -0.0055(7)
C201 0.0286(5) 0.0382(6) 0.0296(5) -0.0150(5) -0.0002(4) -0.0089(5)
C202 0.0436(7) 0.0464(8) 0.0342(6) -0.0125(6) 0.0061(6) -0.0086(6)
C203 0.0594(9) 0.0479(9) 0.0365(7) -0.0103(6) 0.0083(7) -0.0135(7)
C204 0.084(1) 0.0460(9) 0.0379(8) -0.0109(7) -0.0168(8) -0.0059(8)
C205 0.0495(9) 0.0452(9) 0.060(1) -0.0128(7) -0.0219(8) -0.0051(7)
C206 0.0521(9) 0.0467(9) 0.064(1) -0.0139(8) -0.0038(8) 0.0017(7)
C207 0.062(1) 0.0415(8) 0.0485(8) -0.0235(7) 0.0024(7) -0.0079(7)
C208 0.0501(8) 0.0458(8) 0.0374(7) -0.0222(6) 0.0027(6) -0.0096(6)
C209 0.0405(7) 0.0413(8) 0.0541(9) -0.0116(6) -0.0175(6) -0.0083(6)
C210 0.065(1) 0.0434(9) 0.0541(9) -0.0134(7) -0.0023(8) -0.0196(8)

loop_
_atom_site_label
_atom_site_fract_x
_atom_site_fract_y
_atom_site_fract_z
_atom_site_U_iso_or_equiv
_atom_site_occupancy
_atom_site_thermal_displace_type
S1 0.43658(5) 0.27331(5) 0.87388(3) 0.0425 1.0000 Uani
O1 0.8438(2) 0.3664(2) 0.98987(8) 0.0498 1.0000 Uani
O11 0.9863(1) 0.3731(1) 0.82337(7) 0.0335 1.0000 Uani
C2 0.6595(2) 0.3241(1) 0.87765(9) 0.0304 1.0000 Uani
C3 0.6791(2) 0.3295(1) 0.96573(9) 0.0349 1.0000 Uani
C4 0.5183(2) 0.2918(2) 1.0283(1) 0.0428 1.0000 Uani
C5 0.3780(2) 0.2591(2) 0.9870(1) 0.0448 1.0000 Uani
C6 0.8427(3) 0.3894(2) 1.0758(1) 0.0476 1.0000 Uani
C10 0.8046(2) 0.3506(1) 0.79347(8) 0.0278 1.0000 Uani
C101 0.8756(2) 0.2207(1) 0.76690(9) 0.0300 1.0000 Uani
C102 1.0726(2) 0.2252(1) 0.7089(1) 0.0384 1.0000 Uani
C103 1.1499(2) 0.0960(2) 0.6916(1) 0.0454 1.0000 Uani
C104 1.1936(2) -0.0116(2) 0.7846(1) 0.0509 1.0000 Uani
C105 1.0009(2) -0.0208(2) 0.8422(1) 0.0459 1.0000 Uani
C106 0.8425(3) -0.0512(2) 0.7901(1) 0.0490 1.0000 Uani
C107 0.8023(2) 0.0557(2) 0.6964(1) 0.0440 1.0000 Uani
C108 0.7251(2) 0.1862(1) 0.7115(1) 0.0370 1.0000 Uani
C109 0.9232(2) 0.1075(1) 0.8597(1) 0.0385 1.0000 Uani
C110 0.9943(3) 0.0643(2) 0.6382(1) 0.0489 1.0000 Uani
C201 0.7167(2) 0.4829(1) 0.71541(9) 0.0300 1.0000 Uani
C202 0.8671(2) 0.5226(2) 0.6347(1) 0.0409 1.0000 Uani
C203 0.7951(3) 0.6570(2) 0.5662(1) 0.0470 1.0000 Uani
C204 0.6003(3) 0.6553(2) 0.5233(1) 0.0517 1.0000 Uani
C205 0.4457(3) 0.6208(2) 0.6004(1) 0.0488 1.0000 Uani
C206 0.4092(3) 0.7219(2) 0.6501(1) 0.0551 1.0000 Uani
C207 0.6052(3) 0.7235(2) 0.6924(1) 0.0467 1.0000 Uani
C208 0.6798(2) 0.5901(2) 0.7619(1) 0.0407 1.0000 Uani
C209 0.5166(2) 0.4870(2) 0.6716(1) 0.0422 1.0000 Uani
C210 0.7615(3) 0.7582(2) 0.6159(1) 0.0516 1.0000 Uani
H11 0.9574 0.3891 0.8773 0.061(1) 1.0000 Uiso
H41 0.5136 0.2936 1.0928 0.061(1) 1.0000 Uiso
H51 0.2572 0.2285 1.0135 0.061(1) 1.0000 Uiso
H61 0.9853 0.4062 1.0811 0.061(1) 1.0000 Uiso
H62 0.7333 0.4533 1.0789 0.061(1) 1.0000 Uiso
H63 0.8149 0.3192 1.1257 0.061(1) 1.0000 Uiso
H1021 1.1766 0.2470 0.7444 0.061(1) 1.0000 Uiso
H1022 1.0547 0.2890 0.6444 0.061(1) 1.0000 Uiso
H1031 1.2730 0.1043 0.6551 0.061(1) 1.0000 Uiso
H1041 1.3061 0.0073 0.8199 0.061(1) 1.0000 Uiso
H1042 1.2461 -0.0954 0.7725 0.061(1) 1.0000 Uiso
H1051 1.0241 -0.0869 0.9027 0.061(1) 1.0000 Uiso
H1061 0.7171 -0.0569 0.8272 0.061(1) 1.0000 Uiso
H1062 0.8874 -0.1343 0.7755 0.061(1) 1.0000 Uiso
H1071 0.7059 0.0402 0.6575 0.061(1) 1.0000 Uiso
H1081 0.5875 0.1853 0.7412 0.061(1) 1.0000 Uiso
H1082 0.7028 0.2519 0.6481 0.061(1) 1.0000 Uiso
H1091 1.0136 0.1298 0.8958 0.061(1) 1.0000 Uiso
H1092 0.8036 0.0960 0.8989 0.061(1) 1.0000 Uiso
H1101 1.0416 -0.0169 0.6211 0.061(1) 1.0000 Uiso
H1102 0.9583 0.1329 0.5698 0.061(1) 1.0000 Uiso
H2021 0.8825 0.4604 0.5963 0.061(1) 1.0000 Uiso
H2022 0.9993 0.5205 0.6645 0.061(1) 1.0000 Uiso
H2031 0.8966 0.6791 0.5184 0.061(1) 1.0000 Uiso
H2041 0.5634 0.7408 0.4746 0.061(1) 1.0000 Uiso
H2042 0.6325 0.5930 0.4859 0.061(1) 1.0000 Uiso
H2051 0.3223 0.6220 0.5707 0.061(1) 1.0000 Uiso
H2061 0.2978 0.6956 0.7025 0.061(1) 1.0000 Uiso
H2062 0.3686 0.8079 0.6008 0.061(1) 1.0000 Uiso
H2071 0.5858 0.7815 0.7282 0.061(1) 1.0000 Uiso
H2081 0.5852 0.5677 0.8158 0.061(1) 1.0000 Uiso
H2082 0.8029 0.5871 0.7931 0.061(1) 1.0000 Uiso
H2091 0.5376 0.4266 0.6322 0.061(1) 1.0000 Uiso
H2092 0.4085 0.4642 0.7270 0.061(1) 1.0000 Uiso
H2101 0.8895 0.7576 0.6415 0.061(1) 1.0000 Uiso
H2102 0.7182 0.8438 0.5710 0.061(1) 1.0000 Uiso

loop_
_atom_type_symbol
_atom_type_scat_dispersion_real
_atom_type_scat_dispersion_imag
_atom_type_scat_Cromer_Mann_a1
_atom_type_scat_Cromer_Mann_b1
_atom_type_scat_Cromer_Mann_a2
_atom_type_scat_Cromer_Mann_b2
_atom_type_scat_Cromer_Mann_a3
_atom_type_scat_Cromer_Mann_b3
_atom_type_scat_Cromer_Mann_a4
_atom_type_scat_Cromer_Mann_b4
_atom_type_scat_Cromer_Mann_c
_atom_type_scat_source
'C   ' 0.0020 0.0020 2.3100 20.8439 1.0200 10.2075 1.5886 0.5687 0.8650 51.6512 0.2156 International_Tables_Vol_IV_Table_2.2B
'H   ' 0.0000 0.0000 0.4930 10.5109 0.3229 26.1257 0.1402 3.1424 0.0408 57.7997 0.0030 International_Tables_Vol_IV_Table_2.2B
'O   ' 0.0080 0.0060 3.0485 13.2771 2.2868 5.7011 1.5463 0.3239 0.8670 32.9089 0.2508 International_Tables_Vol_IV_Table_2.2B
'S   ' 0.1100 0.1240 6.9053 1.4679 5.2034 22.2151 1.4379 0.2536 1.5863 56.1720 0.8669 International_Tables_Vol_IV_Table_2.2B

loop_
_geom_angle_atom_site_label_1
_geom_angle_atom_site_label_2
_geom_angle_atom_site_label_3
_geom_angle
_geom_angle_publ_flag
C2 S1 C5 93.76(7) yes
C3 O1 C6 118.8(1) no
C10 O11 H11 106.21(9) no
S1 C2 C3 107.97(9) yes
S1 C2 C10 122.23(9) yes
C3 C2 C10 129.8(1) yes
O1 C3 C2 121.3(1) yes
O1 C3 C4 124.1(1) yes
C2 C3 C4 114.6(1) yes
C3 C4 C5 111.8(1) yes
C3 C4 H41 122.2(2) no
C5 C4 H41 125.9(1) no
S1 C5 C4 111.9(1) yes
S1 C5 H51 119.4(1) no
C4 C5 H51 128.7(2) no
O1 C6 H61 104.4(1) no
O1 C6 H62 110.1(2) no
H61 C6 H62 118.6(2) no
O1 C6 H63 112.0(2) no
H61 C6 H63 110.6(2) no
H62 C6 H63 101.4(2) no
O11 C10 C2 108.21(9) no
O11 C10 C101 102.88(9) no
C2 C10 C101 109.5(1) yes
O11 C10 C201 105.1(1) yes
C2 C10 C201 109.5(1) no
C101 C10 C201 120.7(1) yes
C10 C101 C102 111.8(1) no
C10 C101 C108 115.8(1) no
C102 C101 C108 106.5(1) no
C10 C101 C109 107.5(1) no
C102 C101 C109 106.2(1) no
C108 C101 C109 108.5(1) no
C101 C102 C103 111.5(1) no
C101 C102 H1021 108.3(1) no
C103 C102 H1021 110.3(1) no
C101 C102 H1022 112.7(1) no
C103 C102 H1022 103.6(1) no
H1021 C102 H1022 110.4(1) no
C102 C103 C104 110.0(1) no
C102 C103 C110 110.0(1) no
C104 C103 C110 109.6(1) no
C102 C103 H1031 108.0(1) no
C104 C103 H1031 109.2(2) no
C110 C103 H1031 110.1(2) no
C103 C104 C105 108.6(1) no
C103 C104 H1041 109.9(2) no
C105 C104 H1041 111.3(2) no
C103 C104 H1042 109.4(2) no
C105 C104 H1042 110.6(2) no
H1041 C104 H1042 107.0(1) no
C104 C105 C106 110.0(1) no
C104 C105 C109 109.9(1) no
C106 C105 C109 109.0(1) no
C104 C105 H1051 110.8(1) no
C106 C105 H1051 109.6(2) no
C109 C105 H1051 107.4(1) no
C105 C106 C107 109.2(1) no
C105 C106 H1061 110.3(2) no
C107 C106 H1061 109.2(2) no
C105 C106 H1062 112.3(2) no
C107 C106 H1062 106.5(2) no
H1061 C106 H1062 109.2(2) no
C106 C107 C108 110.5(1) no
C106 C107 C110 109.7(1) no
C108 C107 C110 109.3(1) no
C106 C107 H1071 113.7(1) no
C108 C107 H1071 108.5(1) no
C110 C107 H1071 105.0(1) no
C101 C108 C107 111.3(1) no
C101 C108 H1081 113.5(1) no
C107 C108 H1081 109.5(1) no
C101 C108 H1082 110.9(1) no
C107 C108 H1082 106.7(1) no
H1081 C108 H1082 104.5(1) no
C101 C109 C105 111.9(1) no
C101 C109 H1091 109.0(1) no
C105 C109 H1091 113.1(1) no
C101 C109 H1092 110.9(1) no
C105 C109 H1092 107.1(1) no
H1091 C109 H1092 104.6(1) no
C103 C110 C107 108.5(1) no
C103 C110 H1101 113.2(2) no
C107 C110 H1101 111.5(2) no
C103 C110 H1102 115.2(2) no
C107 C110 H1102 108.1(2) no
H1101 C110 H1102 100.1(1) no
C10 C201 C202 111.7(1) no
C10 C201 C208 107.5(1) no
C202 C201 C208 107.0(1) no
C10 C201 C209 116.4(1) no
C202 C201 C209 107.4(1) no
C208 C201 C209 106.3(1) no
C201 C202 C203 112.0(1) no
C201 C202 H2021 109.8(1) no
C203 C202 H2021 105.9(1) no
C201 C202 H2022 106.9(1) no
C203 C202 H2022 110.4(1) no
H2021 C202 H2022 112.0(1) no
C202 C203 C204 108.6(1) no
C202 C203 C210 110.8(1) no
C204 C203 C210 109.6(2) no
C202 C203 H2031 109.0(2) no
C204 C203 H2031 110.9(2) no
C210 C203 H2031 108.0(2) no
C203 C204 C205 109.2(1) no
C203 C204 H2041 107.1(2) no
C205 C204 H2041 114.9(2) no
C203 C204 H2042 106.9(2) no
C205 C204 H2042 114.7(2) no
H2041 C204 H2042 103.6(1) no
C204 C205 C206 109.5(1) no
C204 C205 C209 110.8(1) no
C206 C205 C209 109.4(1) no
C204 C205 H2051 107.3(2) no
C206 C205 H2051 109.0(2) no
C209 C205 H2051 110.9(2) no
C205 C206 C207 108.6(1) no
C205 C206 H2061 107.3(2) no
C207 C206 H2061 111.6(2) no
C205 C206 H2062 106.8(2) no
C207 C206 H2062 108.4(2) no
H2061 C206 H2062 113.9(2) no
C206 C207 C208 109.6(1) no
C206 C207 C210 110.1(1) no
C208 C207 C210 109.3(1) no
C206 C207 H2071 110.9(2) no
C208 C207 H2071 105.5(1) no
C210 C207 H2071 111.4(2) no
C201 C208 C207 112.4(1) no
C201 C208 H2081 110.0(1) no
C207 C208 H2081 111.1(1) no
C201 C208 H2082 108.2(1) no
C207 C208 H2082 112.7(1) no
H2081 C208 H2082 102.0(1) no
C201 C209 C205 111.0(1) no
C201 C209 H2091 109.4(1) no
C205 C209 H2091 103.6(1) no
C201 C209 H2092 108.1(1) no
C205 C209 H2092 110.5(1) no
H2091 C209 H2092 114.2(1) no
C203 C210 C207 108.6(1) no
C203 C210 H2101 107.3(2) no
C207 C210 H2101 111.6(2) no
C203 C210 H2102 109.9(2) no
C207 C210 H2102 110.9(2) no
H2101 C210 H2102 108.4(2) no

loop_
_geom_bond_atom_site_label_1
_geom_bond_atom_site_label_2
_geom_bond_distance
_geom_bond_publ_flag
S1 C2 1.722(1) yes
S1 C5 1.694(2) yes
O1 C3 1.370(2) yes
O1 C6 1.405(2) yes
O11 C10 1.435(1) yes
O11 H11 0.8927(9) no
C2 C3 1.371(2) yes
C2 C10 1.541(2) yes
C3 C4 1.426(2) yes
C4 C5 1.337(2) yes
C4 H41 0.982(1) no
C5 H51 0.958(1) no
C6 H61 1.033(2) no
C6 H62 0.942(2) no
C6 H63 0.930(2) no
C10 C101 1.608(2) yes
C10 C201 1.599(2) yes
C101 C102 1.551(2) yes
C101 C108 1.539(2) yes
C101 C109 1.555(2) yes
C102 C103 1.538(2) yes
C102 H1021 1.023(2) no
C102 H1022 1.000(2) no
C103 C104 1.525(3) yes
C103 C110 1.528(3) yes
C103 H1031 0.973(1) no
C104 C105 1.525(2) yes
C104 H1041 1.051(2) no
C104 H1042 1.005(2) no
C105 C106 1.523(2) yes
C105 C109 1.530(2) yes
C105 H1051 0.970(2) no
C106 C107 1.526(2) yes
C106 H1061 0.989(2) no
C106 H1062 1.009(2) no
C107 C108 1.536(2) yes
C107 C110 1.525(2) yes
C107 H1071 0.982(2) no
C108 H1081 1.011(1) no
C108 H1082 0.999(1) no
C109 H1091 0.964(1) no
C109 H1092 0.976(1) no
C110 H1101 1.011(2) no
C110 H1102 1.079(2) no
C201 C202 1.541(2) yes
C201 C208 1.548(2) yes
C201 C209 1.541(2) yes
C202 C203 1.529(2) yes
C202 H2021 1.027(2) no
C202 H2022 1.026(2) no
C203 C204 1.520(3) yes
C203 C210 1.525(3) yes
C203 H2031 0.969(2) no
C204 C205 1.517(3) yes
C204 H2041 0.995(2) no
C204 H2042 1.018(2) no
C205 C206 1.524(3) yes
C205 C209 1.539(2) yes
C205 H2051 0.974(2) no
C206 C207 1.523(3) yes
C206 H2061 1.066(2) no
C206 H2062 1.006(2) no
C207 C208 1.530(2) yes
C207 C210 1.520(3) yes
C207 H2071 0.958(2) no
C208 H2081 0.998(2) no
C208 H2082 0.979(2) no
C209 H2091 1.023(2) no
C209 H2092 1.074(2) no
C210 H2101 0.975(2) no
C210 H2102 0.978(2) no
